data_4123816
loop_
_publ_author_name
'Mizuno, Asato'
'Shuku, Yoshiaki'
'Suizu, Rie'
'Matsushita, Michio M.'
'Tsuchiizu, Masahisa'
'Reta Ma\~neru, Daniel'
'Illas, Francesc'
'Robert, Vincent'
'Awaga, Kunio'

_publ_section_title
;
 Discovery of the K4 Structure Formed by a Triangular \p Radical Anion.
;
_journal_issue 24
_journal_name_full 'Journal of the American Chemical Society'
_journal_page_first 7612
_journal_page_last 7615
_journal_paper_doi 10.1021/jacs.5b04180
_journal_volume 137
_journal_year 2015
_chemical_absolute_configuration syn
_chemical_formula_moiety 'C60 H42 N6 O12 Rb1.4'
_chemical_formula_sum 'C60 H42 N6 O12 Rb1.4'
_chemical_formula_weight 1158.68
_space_group_crystal_system cubic
_space_group_IT_number 214
_space_group_name_Hall 'I 4bd 2c 3'
_space_group_name_H-M_alt 'I 41 3 2'
_symmetry_space_group_name_Hall 'I 4bd 2c 3'
_symmetry_space_group_name_H-M 'I 41 3 2'
_atom_sites_solution_hydrogens geom
_atom_sites_solution_primary direct
_atom_sites_solution_secondary difmap
_cell_angle_alpha 90.0000
_cell_angle_beta 90.0000
_cell_angle_gamma 90.0000
_cell_formula_units_Z 8
_cell_length_a 30.582(3)
_cell_length_b 30.582(3)
_cell_length_c 30.582(3)
_cell_measurement_reflns_used 14999
_cell_measurement_temperature 123
_cell_measurement_theta_max 27.50
_cell_measurement_theta_min 3.10
_cell_volume 28602(5)
_computing_cell_refinement 'CrystalClear-SM Expert 2.0 r4'
_computing_data_collection 'CrystalClear-SM Expert 2.0 r4 (Rigaku, 2009)'
_computing_data_reduction 'CrystalClear-SM Expert 2.0 r4'
_computing_molecular_graphics 'CrystalStructure 4.1'
_computing_publication_material 'CrystalStructure 4.1 (Rigaku, 2014)'
_computing_structure_refinement 'SHELXL2013 (Sheldrick, 2008)'
_computing_structure_solution 'SHELXS97 (Sheldrick, 2008)'
_diffrn_ambient_temperature 123
_diffrn_detector_area_resol_mean 7.314
_diffrn_measured_fraction_theta_full 0.995
_diffrn_measured_fraction_theta_max 0.996
_diffrn_measurement_device_type 'Rigaku Saturn70'
_diffrn_measurement_method \w
_diffrn_radiation_type 'Mo K\a'
_diffrn_radiation_wavelength 0.71075
_diffrn_reflns_av_R_equivalents 0.0574
_diffrn_reflns_laue_measured_fraction_full 0.995
_diffrn_reflns_laue_measured_fraction_max 0.996
_diffrn_reflns_limit_h_max 33
_diffrn_reflns_limit_h_min -39
_diffrn_reflns_limit_k_max 36
_diffrn_reflns_limit_k_min -39
_diffrn_reflns_limit_l_max 39
_diffrn_reflns_limit_l_min -39
_diffrn_reflns_number 115158
_diffrn_reflns_point_group_measured_fraction_full 0.997
_diffrn_reflns_point_group_measured_fraction_max 0.997
_diffrn_reflns_theta_full 25.242
_diffrn_reflns_theta_max 27.453
_diffrn_reflns_theta_min 3.124
_diffrn_standards_number 0
_exptl_absorpt_coefficient_mu 0.507
_exptl_absorpt_correction_T_max 0.894
_exptl_absorpt_correction_T_min 0.703
_exptl_absorpt_correction_type multi-scan
_exptl_absorpt_process_details 'REQAB (Rigaku, 1998)'
_exptl_crystal_colour black
_exptl_crystal_density_diffrn 0.538
_exptl_crystal_density_method 'not measured'
_exptl_crystal_description block
_exptl_crystal_F_000 4734.40
_exptl_crystal_size_max 0.250
_exptl_crystal_size_mid 0.240
_exptl_crystal_size_min 0.220
_refine_diff_density_max 0.36
_refine_diff_density_min -0.26
_refine_ls_abs_structure_details
;
 Flack x determined using 1001 quotients [(I+)-(I-)]/[(I+)+(I-)]
 (Parsons and Flack (2004), Acta Cryst. A60, s61).
;
_refine_ls_abs_structure_Flack 0.036(14)
_refine_ls_extinction_method none
_refine_ls_goodness_of_fit_ref 1.220
_refine_ls_hydrogen_treatment constr
_refine_ls_number_parameters 128
_refine_ls_number_reflns 5478
_refine_ls_number_restraints 0
_refine_ls_R_factor_all 0.1341
_refine_ls_R_factor_gt 0.1217
_refine_ls_shift/su_max 0.000
_refine_ls_structure_factor_coef Fsqd
_refine_ls_weighting_details 'w = 1/[\s^2^(Fo^2^)+(0.2000P)^2^+0.0000P] where P=(Fo^2^+2Fc^2^)/3'
_refine_ls_weighting_scheme calc
_refine_ls_wR_factor_gt 0.3413
_refine_ls_wR_factor_ref 0.3552
_reflns_number_gt 3768
_reflns_number_total 5478
_reflns_threshold_expression F^2^>2.0\s(F^2^)
_cod_data_source_file ja5b04180_si_002.cif
_cod_data_source_block RbNDI
_cod_depositor_comments 'Adding full bibliography for 4123816.cif.'
_cod_database_code 4123816
_shelxl_res_file
;

    shelxl.res created by SHELXL-2014/7

TITL mizuno28_1
CELL  0.71075 30.58200 30.58200 30.58200 90.00000 90.00000 90.00000
ZERR  8 0.00300 0.00300 0.00300 0.00000 0.00000 0.00000
LATT -2
SYMM    +Y,    +Z,    +X
SYMM    +Z,    +X,    +Y
SYMM .25-Y, .75+X, .25+Z
SYMM .25-Z, .75+Y, .25+X
SYMM .25-X, .75+Z, .25+Y
SYMM .50-X,    -Y, .50+Z
SYMM    -Z, .50+X, .50-Y
SYMM    -X, .50+Y, .50-Z
SYMM .50-Y,    -Z, .50+X
SYMM .50-Z,    -X, .50+Y
SYMM .25+Y, .25-X, .75+Z
SYMM .25+Z, .25-Y, .75+X
SYMM .25+X, .25-Z, .75+Y
SYMM    -Y, .50+Z, .50-X
SYMM .75-Z, .75-Y, .75-X
SYMM .75-X, .75-Z, .75-Y
SYMM .75-Y, .75-X, .75-Z
SYMM .50+Y, .50-Z,    -X
SYMM .75+Y, .25+X, .25-Z
SYMM .75+Z, .25+Y, .25-X
SYMM .75+X, .25+Z, .25-Y
SYMM .50+X, .50-Y,    -Z
SYMM .50+Z, .50-X,    -Y
SFAC C H N O RB
UNIT 480 336 48 96 11.200000
SHEL 6.790236 0.769625
L.S. 10
FMAP 2
PLAN -25
WPDB -2
HTAB
BOND $H
CONF
LIST 4
TEMP -150.0
ACTA
SIZE 0.250 0.240 0.220
ABIN
WGHT    0.200000
FVAR       3.08212
RB1   5    0.586957    0.543936    0.157025     0.23309    0.10907    0.14475 =
         0.20079    0.01997    0.02479   -0.00125
O1    4    0.511637    0.535066    0.208419    11.00000    0.08288    0.11262 =
         0.12403    0.02381   -0.01404   -0.00520
O2    4    0.436392    0.621942    0.301716    11.00000    0.11263    0.11242 =
         0.08820    0.00254   -0.00384   -0.02363
N1    3    0.473887    0.581399    0.251921    11.00000    0.08113    0.08754 =
         0.09545    0.03258   -0.00905   -0.01123
C1    1    0.575512    0.598499    0.324433    11.00000    0.17294    0.16773 =
         0.18768    0.08220   -0.09307   -0.06159
AFIX  23
H1A   2    0.595393    0.587927    0.301176    11.00000   -1.20000
H1B   2    0.585496    0.586676    0.352866    11.00000   -1.20000
AFIX   0
C2    1    0.527395    0.584315    0.314877    11.00000    0.11027    0.15156 =
         0.11755    0.05662   -0.04440   -0.02606
AFIX  23
H2A   2    0.524452    0.552167    0.317278    11.00000   -1.20000
H2B   2    0.507175    0.598131    0.336048    11.00000   -1.20000
AFIX   0
C3    1    0.516645    0.599508    0.267778    11.00000    0.08576    0.11272 =
         0.10722    0.01474   -0.03313   -0.01755
AFIX  13
H3    2    0.540224    0.588463    0.247998    11.00000   -1.20000
AFIX   0
C4    1    0.477131    0.547456    0.220460    11.00000    0.07209    0.08447 =
         0.08665    0.02294   -0.01335   -0.00255
C5    1    0.435584    0.596132    0.271329    11.00000    0.07752    0.11461 =
         0.06768    0.01736   -0.00394   -0.00923
C6    1    0.435293    0.531148    0.203519    11.00000    0.08771    0.07813 =
         0.09064    0.01612   -0.00339    0.00572
C7    1    0.394088    0.578981    0.252247    11.00000    0.10097    0.07449 =
         0.07641    0.01211   -0.01607   -0.00830
C8    1    0.435286    0.497258    0.171308    11.00000    0.06961    0.09469 =
         0.08861    0.02855    0.00355   -0.00207
AFIX  43
H8    2    0.462029    0.485765    0.160462    11.00000   -1.20000
AFIX   0
C9    1    0.394852    0.547672    0.220362    11.00000    0.07314    0.08575 =
         0.07447    0.02633   -0.00619   -0.00662
C10   1    0.353715    0.593556    0.268264    11.00000    0.10368    0.07998 =
         0.09132   -0.02180   -0.00009    0.00900
AFIX  43
H10   2    0.353538    0.614756    0.290969    11.00000   -1.20000
AFIX   0
HKLF 4
 
REM  mizuno28_1
REM R1 =  0.1217 for    3768 Fo > 4sig(Fo)  and  0.1341 for all    5478 data
REM    128 parameters refined using      0 restraints
 
END  
     
WGHT      0.2000      0.0000 

REM Instructions for potential hydrogen bonds
HTAB C2 O2
EQIV $1 z+1/4, -y+5/4, x-1/4
HTAB C3 O2_$1

REM Highest difference peak  0.363,  deepest hole -0.262,  1-sigma level  0.064
Q1    1   0.6251  0.5874  0.1332  11.00000  0.05    0.36
Q2    1   0.6193  0.5380  0.1898  11.00000  0.05    0.31
Q3    1   0.5902  0.9098  0.0902  10.33333  0.05    0.28
Q4    1   0.4710  0.5000  0.2500  10.50000  0.05    0.26
Q5    1   0.5653  0.9347  0.0653  10.33333  0.05    0.26
Q6    1   0.5799  0.9752  0.0547  11.00000  0.05    0.25
Q7    1   0.6235  0.5127  0.1221  11.00000  0.05    0.25
Q8    1   0.6215  0.5210  0.1135  11.00000  0.05    0.24
Q9    1   0.6305  0.5013  0.1482  11.00000  0.05    0.23
Q10   1   0.4720  0.6017  0.3215  11.00000  0.05    0.22
Q11   1   0.6155  0.5414  0.1549  11.00000  0.05    0.21
Q12   1   0.4817  0.6018  0.3107  11.00000  0.05    0.21
Q13   1   0.4006  0.4908  0.2100  11.00000  0.05    0.20
Q14   1   0.6124  0.5563  0.1103  11.00000  0.05    0.19
Q15   1   0.5602  0.6181  0.2218  11.00000  0.05    0.19
Q16   1   0.5923  0.5468  0.1022  11.00000  0.05    0.17
Q17   1   0.5757  0.6017  0.3395  11.00000  0.05    0.16
Q18   1   0.6159  0.4318  0.1873  11.00000  0.05    0.16
Q19   1   0.5418  0.9972  0.0607  11.00000  0.05    0.15
Q20   1   0.4703  0.5796  0.1800  11.00000  0.05    0.15
Q21   1   0.3977  0.5718  0.1767  11.00000  0.05    0.15
Q22   1   0.5629  0.6228  0.3690  11.00000  0.05    0.14
Q23   1   0.5480  1.0023  0.0507  11.00000  0.05    0.14
Q24   1   0.5108  0.6027  0.2106  11.00000  0.05    0.14
Q25   1   0.5288  0.9967  0.0617  11.00000  0.05    0.14
;
_platon_squeeze_void_probe_radius 1.20

loop_
_symmetry_equiv_pos_site_id
_space_group_symop_operation_xyz
1 +X,+Y,+Z
2 +Y,+Z,+X
3 +Z,+X,+Y
4 1/4-Y,3/4+X,1/4+Z
5 1/4-Z,3/4+Y,1/4+X
6 1/4-X,3/4+Z,1/4+Y
7 1/2-X,-Y,1/2+Z
8 -Z,1/2+X,1/2-Y
9 -X,1/2+Y,1/2-Z
10 1/2-Y,-Z,1/2+X
11 1/2-Z,-X,1/2+Y
12 1/4+Y,1/4-X,3/4+Z
13 1/4+Z,1/4-Y,3/4+X
14 1/4+X,1/4-Z,3/4+Y
15 -Y,1/2+Z,1/2-X
16 3/4-Z,3/4-Y,3/4-X
17 3/4-X,3/4-Z,3/4-Y
18 3/4-Y,3/4-X,3/4-Z
19 1/2+Y,1/2-Z,-X
20 3/4+Y,1/4+X,1/4-Z
21 3/4+Z,1/4+Y,1/4-X
22 3/4+X,1/4+Z,1/4-Y
23 1/2+X,1/2-Y,-Z
24 1/2+Z,1/2-X,-Y
25 1/2+X,1/2+Y,1/2+Z
26 1/2+Y,1/2+Z,1/2+X
27 1/2+Z,1/2+X,1/2+Y
28 3/4-Y,1/4+X,3/4+Z
29 3/4-Z,1/4+Y,3/4+X
30 3/4-X,1/4+Z,3/4+Y
31 -X,1/2-Y,+Z
32 1/2-Z,+X,-Y
33 1/2-X,+Y,-Z
34 -Y,1/2-Z,+X
35 -Z,1/2-X,+Y
36 3/4+Y,3/4-X,1/4+Z
37 3/4+Z,3/4-Y,1/4+X
38 3/4+X,3/4-Z,1/4+Y
39 1/2-Y,+Z,-X
40 1/4-Z,1/4-Y,1/4-X
41 1/4-X,1/4-Z,1/4-Y
42 1/4-Y,1/4-X,1/4-Z
43 +Y,-Z,1/2-X
44 1/4+Y,3/4+X,3/4-Z
45 1/4+Z,3/4+Y,3/4-X
46 1/4+X,3/4+Z,3/4-Y
47 +X,-Y,1/2-Z
48 +Z,-X,1/2-Y

loop_
_atom_site_label
_atom_site_type_symbol
_atom_site_fract_x
_atom_site_fract_y
_atom_site_fract_z
_atom_site_U_iso_or_equiv
_atom_site_adp_type
_atom_site_occupancy
_atom_site_site_symmetry_multiplicity
_atom_site_calc_flag
_atom_site_refinement_flags
Rb1 Rb 0.58696(9) 0.54394(11) 0.15702(13) 0.1515(18) Uani 0.233(3) 48 d .
O1 O 0.51164(11) 0.53507(11) 0.20842(12) 0.1065(10) Uani 1 48 d .
O2 O 0.43639(11) 0.62194(11) 0.30172(11) 0.1044(10) Uani 1 48 d .
N1 N 0.47389(11) 0.58140(11) 0.25192(12) 0.0880(10) Uani 1 48 d .
C1 C 0.5755(3) 0.5985(3) 0.3244(3) 0.176(4) Uani 1 48 d .
C2 C 0.52739(19) 0.5843(2) 0.31488(19) 0.126(2) Uani 1 48 d .
C3 C 0.51665(15) 0.59951(16) 0.26778(17) 0.1019(14) Uani 1 48 d .
C4 C 0.47713(14) 0.54746(13) 0.22046(14) 0.0811(11) Uani 1 48 d .
C5 C 0.43558(13) 0.59613(16) 0.27133(13) 0.0866(11) Uani 1 48 d .
C6 C 0.43529(13) 0.53115(13) 0.20352(14) 0.0855(11) Uani 1 48 d .
C7 C 0.39409(14) 0.57898(13) 0.25225(13) 0.0840(11) Uani 1 48 d .
C8 C 0.43529(13) 0.49726(14) 0.17131(13) 0.0843(11) Uani 1 48 d .
C9 C 0.39485(12) 0.54767(13) 0.22036(12) 0.0778(10) Uani 1 48 d .
C10 C 0.35371(15) 0.59356(13) 0.26826(14) 0.0917(12) Uani 1 48 d .
H1A H 0.59539 0.58793 0.30118 0.2113 Uiso 1 48 calc R
H1B H 0.5855 0.58668 0.35287 0.2113 Uiso 1 48 calc R
H2A H 0.52445 0.55217 0.31728 0.1518 Uiso 1 48 calc R
H2B H 0.50717 0.59813 0.33605 0.1518 Uiso 1 48 calc R
H3 H 0.54022 0.58846 0.248 0.1223 Uiso 1 48 calc R
H8 H 0.46203 0.48576 0.16046 0.1012 Uiso 1 48 calc R
H10 H 0.35354 0.61476 0.29097 0.1100 Uiso 1 48 calc R

loop_
_atom_site_aniso_label
_atom_site_aniso_U_11
_atom_site_aniso_U_22
_atom_site_aniso_U_33
_atom_site_aniso_U_12
_atom_site_aniso_U_13
_atom_site_aniso_U_23
Rb1 0.109(2) 0.145(3) 0.201(4) -0.0013(15) 0.0248(17) 0.020(2)
O1 0.083(2) 0.113(2) 0.124(2) -0.0052(17) -0.0140(17) 0.0238(18)
O2 0.113(2) 0.112(2) 0.0882(19) -0.0236(18) -0.0038(16) 0.0025(17)
N1 0.081(2) 0.088(2) 0.095(2) -0.0112(16) -0.0091(17) 0.0326(18)
C1 0.173(6) 0.168(6) 0.188(7) -0.062(5) -0.093(6) 0.082(5)
C2 0.110(3) 0.152(5) 0.118(4) -0.026(3) -0.044(3) 0.057(3)
C3 0.086(3) 0.113(3) 0.107(3) -0.018(2) -0.033(2) 0.015(3)
C4 0.072(2) 0.084(2) 0.087(2) -0.0026(18) -0.0134(17) 0.023(2)
C5 0.078(2) 0.115(3) 0.068(2) -0.009(2) -0.0039(18) 0.017(2)
C6 0.088(2) 0.078(2) 0.091(2) 0.0057(18) -0.003(2) 0.016(2)
C7 0.101(3) 0.074(2) 0.076(2) -0.0083(19) -0.016(2) 0.0121(18)
C8 0.070(2) 0.095(3) 0.089(2) -0.0021(18) 0.0036(18) 0.029(2)
C9 0.073(2) 0.086(2) 0.074(2) -0.0066(17) -0.0062(16) 0.0263(19)
C10 0.104(3) 0.080(2) 0.091(3) 0.009(2) -0.000(2) -0.022(2)

loop_
_atom_type_symbol
_atom_type_description
_atom_type_scat_dispersion_real
_atom_type_scat_dispersion_imag
_atom_type_scat_source
C C 0.0033 0.0016
;
International Tables for Crystallography
(Vol. C, Tables 4.2.6.8 and 6.1.1.4)
;
H H 0.0000 0.0000
;
International Tables for Crystallography
(Vol. C, Table 6.1.1.4)
;
N N 0.0061 0.0033
;
International Tables for Crystallography
(Vol. C, Tables 4.2.6.8 and 6.1.1.4)
;
O O 0.0106 0.0060
;
International Tables for Crystallography
(Vol. C, Tables 4.2.6.8 and 6.1.1.4)
;
Rb Rb -0.9393 2.9676
;
International Tables for Crystallography
(Vol. C, Tables 4.2.6.8 and 6.1.1.4)
;

loop_
_geom_angle_atom_site_label_1
_geom_angle_atom_site_label_2
_geom_angle_atom_site_label_3
_geom_angle
_geom_angle_publ_flag
_geom_angle_site_symmetry_1
_geom_angle_site_symmetry_3
O1 Rb1 O2 67.09(12) yes . 13_564
Rb1 O1 C4 151.5(3) yes . .
Rb1 O2 C5 147.4(3) yes 13_564 .
C3 N1 C4 115.4(3) yes . .
C3 N1 C5 118.5(4) yes . .
C4 N1 C5 125.9(4) yes . .
C1 C1 C2 105.2(6) yes 13_564 .
C1 C2 C3 106.9(5) yes . .
N1 C3 C2 112.0(4) yes . .
N1 C3 C3 112.4(4) yes . 13_564
C2 C3 C3 108.4(4) yes . 13_564
O1 C4 N1 120.6(4) yes . .
O1 C4 C6 124.1(4) yes . .
N1 C4 C6 115.3(4) yes . .
O2 C5 N1 121.2(4) yes . .
O2 C5 C7 122.9(4) yes . .
N1 C5 C7 115.9(4) yes . .
C4 C6 C8 119.3(4) yes . .
C4 C6 C9 120.4(4) yes . .
C8 C6 C9 120.2(4) yes . .
C5 C7 C9 120.7(4) yes . .
C5 C7 C10 120.1(4) yes . .
C9 C7 C10 119.2(4) yes . .
C6 C8 C10 118.9(4) yes . 17_555
C6 C9 C7 121.2(4) yes . .
C6 C9 C9 117.0(3) yes . 17_555
C7 C9 C9 121.7(4) yes . 17_555
C7 C10 C8 122.9(4) yes . 17_555
C1 C1 H1A 110.707 no 13_564 .
C1 C1 H1B 110.689 no 13_564 .
C2 C1 H1A 110.718 no . .
C2 C1 H1B 110.710 no . .
H1A C1 H1B 108.799 no . .
C1 C2 H2A 110.333 no . .
C1 C2 H2B 110.356 no . .
C3 C2 H2A 110.339 no . .
C3 C2 H2B 110.355 no . .
H2A C2 H2B 108.571 no . .
N1 C3 H3 107.935 no . .
C2 C3 H3 107.964 no . .
C3 C3 H3 107.965 no 13_564 .
C6 C8 H8 120.594 no . .
C10 C8 H8 120.546 no 17_555 .
C7 C10 H10 118.514 no . .
C8 C10 H10 118.544 no 17_555 .

loop_
_geom_bond_atom_site_label_1
_geom_bond_atom_site_label_2
_geom_bond_distance
_geom_bond_publ_flag
_geom_bond_site_symmetry_2
Rb1 O1 2.802(5) yes .
Rb1 O2 2.930(5) yes 13_564
O1 C4 1.180(5) yes .
O2 C5 1.220(6) yes .
N1 C3 1.501(6) yes .
N1 C4 1.419(5) yes .
N1 C5 1.388(5) yes .
C1 C1 1.622(11) yes 13_564
C1 C2 1.562(11) yes .
C2 C3 1.549(8) yes .
C3 C3 1.560(7) yes 13_564
C4 C6 1.468(6) yes .
C5 C7 1.492(6) yes .
C6 C8 1.430(6) yes .
C6 C9 1.432(5) yes .
C7 C9 1.367(6) yes .
C7 C10 1.401(6) yes .
C8 C10 1.362(6) yes 17_555
C9 C9 1.443(5) yes 17_555
C1 H1A 0.990 no .
C1 H1B 0.990 no .
C2 H2A 0.990 no .
C2 H2B 0.990 no .
C3 H3 1.000 no .
C8 H8 0.950 no .
C10 H10 0.950 no .

loop_
_geom_contact_atom_site_label_1
_geom_contact_atom_site_label_2
_geom_contact_distance
_geom_contact_publ_flag
_geom_contact_site_symmetry_2
O1 C3 2.684(6) no .
O1 C5 3.550(5) no .
O1 C8 2.842(5) no .
O2 N1 3.423(5) no 13_564
O2 C2 3.038(7) no .
O2 C3 2.752(6) no .
O2 C3 2.847(6) no 13_564
O2 C4 3.594(5) no .
O2 C4 3.516(5) no 13_564
O2 C10 2.862(6) no .
N1 N1 2.929(5) no 13_564
N1 C5 3.337(6) no 13_564
N1 C9 2.800(5) no .
C1 C3 2.961(10) no 13_564
C2 C2 2.970(9) no 13_564
C2 C4 3.460(7) no .
C2 C5 3.129(7) no .
C3 C5 3.017(7) no 13_564
C4 C7 2.885(6) no .
C5 C6 2.872(6) no .
C6 C7 2.815(6) no 17_555
C8 C9 2.808(5) no 17_555
C9 C10 2.809(6) no 17_555
O1 O1 3.327(5) no 47_565
O1 C4 3.495(5) no 47_565
N1 C8 3.563(5) no 47_565
C4 O1 3.495(5) no 47_565
C4 C4 3.419(6) no 47_565
C4 C6 3.581(6) no 47_565
C5 C8 3.352(6) no 47_565
C5 C10 3.463(6) no 30_554
C6 C4 3.581(6) no 47_565
C6 C6 3.422(6) no 47_565
C6 C9 3.572(6) no 47_565
C7 C7 3.518(6) no 30_554
C7 C8 3.534(6) no 47_565
C7 C10 3.354(6) no 30_554
C8 N1 3.563(5) no 47_565
C8 C5 3.352(6) no 47_565
C8 C7 3.534(6) no 47_565
C9 C6 3.572(6) no 47_565
C9 C9 3.557(5) no 30_554
C9 C9 3.433(6) no 47_565
C10 C5 3.463(6) no 30_554
C10 C7 3.354(6) no 30_554
C10 C10 3.507(6) no 30_554
Rb1 H3 3.4115 no .
Rb1 H10 3.5283 no 13_564
O1 H2A 3.3927 no .
O1 H3 2.2125 no .
O1 H8 2.5937 no .
O2 H2A 3.4687 no .
O2 H2B 2.5135 no .
O2 H3 2.2672 no 13_564
O2 H10 2.5644 no .
N1 H2A 2.6805 no .
N1 H2B 2.8138 no .
N1 H3 2.8146 no 13_564
C1 H2A 3.4099 no 13_564
C1 H2B 2.6455 no 13_564
C1 H3 2.5928 no .
C1 H3 3.2296 no 13_564
C2 H1A 2.6559 no 13_564
C2 H1B 3.4004 no 13_564
C2 H2B 3.2559 no 13_564
C2 H3 2.6369 no 13_564
C3 H1A 2.6396 no .
C3 H1A 3.2263 no 13_564
C3 H1B 3.3703 no .
C3 H2A 3.3882 no 13_564
C3 H2B 2.6784 no 13_564
C4 H2A 3.2988 no .
C4 H3 2.4503 no .
C4 H8 2.6722 no .
C5 H2A 3.3420 no .
C5 H2B 2.9520 no .
C5 H3 3.2871 no .
C5 H3 2.8247 no 13_564
C5 H10 2.6420 no .
C6 H10 3.2611 no 17_555
C7 H8 3.2819 no 17_555
C9 H8 3.3409 no .
C9 H10 3.2355 no .
H1A H1A 2.9659 no 13_564
H1A H1B 2.5435 no 13_564
H1A H2A 2.4789 no .
H1A H2A 3.5642 no 13_564
H1A H2B 2.9178 no .
H1A H2B 2.3910 no 13_564
H1A H3 2.3435 no .
H1B H1B 2.4613 no 13_564
H1B H2A 2.4051 no .
H1B H2B 2.4750 no .
H1B H2B 3.5412 no 13_564
H1B H3 3.4937 no .
H2A H3 2.4399 no .
H2A H3 3.5393 no 13_564
H2B H3 2.8914 no .
H2B H3 2.4091 no 13_564
H3 H3 2.8860 no 13_564
H8 H10 2.2987 no 17_555
Rb1 H2A 3.5932 no 47_565
O1 H2A 2.8088 no 47_565
O2 H8 3.5778 no 47_565
O2 H10 3.3674 no 30_554
N1 H8 3.3956 no 47_565
C2 H8 3.0261 no 47_565
C4 H2A 3.5651 no 47_565
C5 H8 3.3582 no 47_565
C5 H10 3.5272 no 30_554
C8 H2A 3.1372 no 47_565
H2A Rb1 3.5932 no 47_565
H2A O1 2.8088 no 47_565
H2A C4 3.5651 no 47_565
H2A C8 3.1372 no 47_565
H2A H8 2.3352 no 47_565
H2B H8 2.9153 no 47_565
H8 O2 3.5778 no 47_565
H8 N1 3.3956 no 47_565
H8 C2 3.0261 no 47_565
H8 C5 3.3582 no 47_565
H8 H2A 2.3352 no 47_565
H8 H2B 2.9153 no 47_565
H10 O2 3.3674 no 30_554
H10 C5 3.5272 no 30_554
H10 H10 3.4508 no 30_554

loop_
_geom_torsion_atom_site_label_1
_geom_torsion_atom_site_label_2
_geom_torsion_atom_site_label_3
_geom_torsion_atom_site_label_4
_geom_torsion
_geom_torsion_publ_flag
_geom_torsion_site_symmetry_1
_geom_torsion_site_symmetry_3
_geom_torsion_site_symmetry_4
O1 Rb1 O2 C5 -63.1(4) no . 13_564 13_564
O2 Rb1 O1 C4 34.0(5) no 13_564 . .
Rb1 O1 C4 N1 -78.7(8) no . . .
Rb1 O1 C4 C6 98.6(7) no . . .
Rb1 O2 C5 N1 124.9(5) no 13_564 . .
Rb1 O2 C5 C7 -54.1(7) no 13_564 . .
C3 N1 C4 O1 0.2(6) no . . .
C3 N1 C4 C6 -177.4(3) no . . .
C4 N1 C3 C2 -106.4(4) no . . .
C4 N1 C3 C3 131.3(3) no . . 13_564
C3 N1 C5 O2 -2.8(6) no . . .
C3 N1 C5 C7 176.3(3) no . . .
C5 N1 C3 C2 68.4(5) no . . .
C5 N1 C3 C3 -54.0(5) no . . 13_564
C4 N1 C5 O2 171.4(4) no . . .
C4 N1 C5 C7 -9.5(6) no . . .
C5 N1 C4 O1 -174.1(4) no . . .
C5 N1 C4 C6 8.4(6) no . . .
C1 C1 C2 C3 67.0(7) no 13_564 . .
C2 C1 C1 C2 -68.3(7) no . 13_564 13_564
C1 C2 C3 N1 170.6(4) no . . .
C1 C2 C3 C3 -64.8(5) no . . 13_564
N1 C3 C3 N1 -48.0(5) no . 13_564 13_564
N1 C3 C3 C2 -172.3(3) no . 13_564 13_564
C2 C3 C3 N1 -172.3(4) no . 13_564 13_564
C2 C3 C3 C2 63.3(4) no . 13_564 13_564
O1 C4 C6 C8 1.9(6) no . . .
O1 C4 C6 C9 179.3(4) no . . .
N1 C4 C6 C8 179.3(3) no . . .
N1 C4 C6 C9 -3.3(5) no . . .
O2 C5 C7 C9 -175.1(4) no . . .
O2 C5 C7 C10 2.1(6) no . . .
N1 C5 C7 C9 5.8(6) no . . .
N1 C5 C7 C10 -177.0(3) no . . .
C4 C6 C8 C10 178.7(3) no . . 17_555
C4 C6 C9 C7 0.3(6) no . . .
C4 C6 C9 C9 -179.4(3) no . . 17_555
C8 C6 C9 C7 177.7(3) no . . .
C8 C6 C9 C9 -2.0(5) no . . 17_555
C9 C6 C8 C10 1.3(6) no . . 17_555
C5 C7 C9 C6 -1.6(6) no . . .
C5 C7 C9 C9 178.1(3) no . . 17_555
C5 C7 C10 C8 -178.9(3) no . . 17_555
C9 C7 C10 C8 -1.6(6) no . . 17_555
C10 C7 C9 C6 -178.9(3) no . . .
C10 C7 C9 C9 0.8(6) no . . 17_555
C6 C8 C10 C7 0.6(6) no . 17_555 17_555
C6 C9 C9 C6 -179.4(3) no . 17_555 17_555
C6 C9 C9 C7 0.9(5) no . 17_555 17_555
C7 C9 C9 C6 0.9(5) no . 17_555 17_555
C7 C9 C9 C7 -178.8(3) no . 17_555 17_555

loop_
_platon_squeeze_void_nr
_platon_squeeze_void_average_x
_platon_squeeze_void_average_y
_platon_squeeze_void_average_z
_platon_squeeze_void_volume
_platon_squeeze_void_count_electrons
_platon_squeeze_void_content
1 0.038 0.031 0.037 17787 1388 ' '
